data_4349613
loop_
_publ_author_name
'Lovitt, June I.'
'Hawes, Chris S.'
'Lynes, Amy D.'
'Haffner, Benjamin'
'M\"obius, Matthias E.'
'Gunnlaugsson, Thorfinnur'

_publ_section_title
;
 Coordination chemistry of N-picolyl-1,8-naphthalimides: colourful low
 molecular weight metallo-gelators and unique chelation behaviours
;
_journal_issue 2
_journal_name_full 'Inorganic Chemistry Frontiers'
_journal_page_first 296
_journal_paper_doi 10.1039/C6QI00498A
_journal_volume 4
_journal_year 2017
_chemical_formula_moiety 'C36 H22 Cl2 Co N6 O8'
_chemical_formula_sum 'C36 H22 Cl2 Co N6 O8'
_chemical_formula_weight 796.42
_space_group_crystal_system monoclinic
_space_group_IT_number 14
_space_group_name_Hall '-P 2ybc'
_space_group_name_H-M_alt 'P 1 21/c 1'
_atom_sites_solution_hydrogens geom
_atom_sites_solution_primary direct
_audit_creation_date 2016-09-13
_audit_creation_method
;
Olex2 1.2
(compiled 2016.09.09 svn.r3337 for OlexSys, GUI svn.r5227)
;
_audit_update_record
;
2016-10-26 deposited with the CCDC.
2016-12-09 downloaded from the CCDC.
;
_cell_angle_alpha 90
_cell_angle_beta 103.296(4)
_cell_angle_gamma 90
_cell_formula_units_Z 2
_cell_length_a 9.1182(4)
_cell_length_b 23.7237(13)
_cell_length_c 7.2314(4)
_cell_measurement_reflns_used 2286
_cell_measurement_temperature 100(2)
_cell_measurement_theta_max 67.829
_cell_measurement_theta_min 4.984
_cell_volume 1522.35(14)
_computing_cell_refinement 'SAINT V8.35A (2016)'
_computing_data_reduction 'SAINT V8.35A (2016)'
_computing_molecular_graphics 'Olex2 (Dolomanov et al., 2009)'
_computing_publication_material 'Olex2 (Dolomanov et al., 2009)'
_computing_structure_refinement 'ShelXL (Sheldrick, 2015)'
_computing_structure_solution 'ShelXT (Sheldrick, 2015)'
_diffrn_ambient_temperature 99.99
_diffrn_detector_area_resol_mean 8
_diffrn_measured_fraction_theta_full 0.999
_diffrn_measured_fraction_theta_max 0.997
_diffrn_measurement_device_type 'Bruker APEX-II CCD'
_diffrn_measurement_method '\w and \f scans'
_diffrn_radiation_monochromator graphite
_diffrn_radiation_type CuK\a
_diffrn_radiation_wavelength 1.54178
_diffrn_reflns_av_R_equivalents 0.0632
_diffrn_reflns_av_unetI/netI 0.0529
_diffrn_reflns_Laue_measured_fraction_full 0.999
_diffrn_reflns_Laue_measured_fraction_max 0.997
_diffrn_reflns_limit_h_max 10
_diffrn_reflns_limit_h_min -10
_diffrn_reflns_limit_k_max 28
_diffrn_reflns_limit_k_min -26
_diffrn_reflns_limit_l_max 8
_diffrn_reflns_limit_l_min -8
_diffrn_reflns_number 13787
_diffrn_reflns_point_group_measured_fraction_full 0.999
_diffrn_reflns_point_group_measured_fraction_max 0.997
_diffrn_reflns_theta_full 67.679
_diffrn_reflns_theta_max 68.259
_diffrn_reflns_theta_min 3.726
_diffrn_source 'sealed tube'
_diffrn_standards_number 0
_exptl_absorpt_coefficient_mu 6.648
_exptl_absorpt_correction_T_max 0.3825
_exptl_absorpt_correction_T_min 0.2517
_exptl_absorpt_correction_type multi-scan
_exptl_absorpt_process_details
;
SADABS-2014/5 (Bruker,2014/5) was used for absorption correction.
wR2(int) was 0.0857 before and 0.0697 after correction.
The Ratio of minimum to maximum transmission is 0.6580.
The \l/2 correction factor is Not present.
;
_exptl_crystal_colour brown
_exptl_crystal_colour_primary brown
_exptl_crystal_density_diffrn 1.737
_exptl_crystal_description rod
_exptl_crystal_F_000 810
_exptl_crystal_size_max 0.07
_exptl_crystal_size_mid 0.04
_exptl_crystal_size_min 0.04
_refine_diff_density_max 0.758
_refine_diff_density_min -0.993
_refine_diff_density_rms 0.135
_refine_ls_extinction_method none
_refine_ls_goodness_of_fit_ref 1.064
_refine_ls_hydrogen_treatment constr
_refine_ls_matrix_type full
_refine_ls_number_parameters 241
_refine_ls_number_reflns 2785
_refine_ls_number_restraints 0
_refine_ls_restrained_S_all 1.064
_refine_ls_R_factor_all 0.0918
_refine_ls_R_factor_gt 0.0792
_refine_ls_shift/su_max 0.000
_refine_ls_shift/su_mean 0.000
_refine_ls_structure_factor_coef Fsqd
_refine_ls_weighting_details 'w=1/[\s^2^(Fo^2^)+(0.1380P)^2^+3.3170P] where P=(Fo^2^+2Fc^2^)/3'
_refine_ls_weighting_scheme calc
_refine_ls_wR_factor_gt 0.2224
_refine_ls_wR_factor_ref 0.2319
_reflns_Friedel_coverage 0.000
_reflns_number_gt 2277
_reflns_number_total 2785
_reflns_threshold_expression 'I > 2\s(I)'
_cod_data_source_file c6qi00498a2.cif
_cod_data_source_block 4
_cod_database_code 4349613
_shelx_space_group_comment
;
The symmetry employed for this shelxl refinement is uniquely defined
by the following loop, which should always be used as a source of
symmetry information in preference to the above space-group names.
They are only intended as comments.
;
_shelx_estimated_absorpt_t_max 0.777
_shelx_estimated_absorpt_t_min 0.653
_olex2_refinement_description
;
1. Fixed Uiso
 At 1.2 times of:
  All C(H) groups, All C(H,H) groups
2.a Secondary CH2 refined with riding coordinates:
 C6(H6A,H6B)
2.b Aromatic/amide H refined with riding coordinates:
 C1(H1), C2(H2), C3(H3), C4(H4), C9(H9), C10(H10), C11(H11), C14(H14), C15(H15)
;
_shelx_shelxl_version_number 2014/7
_olex2_submission_special_instructions 'No special instructions were received'

loop_
_space_group_symop_operation_xyz
'x, y, z'
'-x, y+1/2, -z+1/2'
'-x, -y, -z'
'x, -y-1/2, z-1/2'

loop_
_atom_site_label
_atom_site_type_symbol
_atom_site_fract_x
_atom_site_fract_y
_atom_site_fract_z
_atom_site_U_iso_or_equiv
_atom_site_adp_type
_atom_site_occupancy
_atom_site_site_symmetry_order
_atom_site_calc_flag
_atom_site_refinement_flags_posn
_atom_site_refinement_flags_adp
_atom_site_refinement_flags_occupancy
Co1 Co 0.5000 0.5000 0.5000 0.0334(4) Uani 1 2 d S T P
Cl1 Cl 0.64366(15) 0.46022(6) 0.7806(2) 0.0405(4) Uani 1 1 d . . .
O1 O 0.5174(4) 0.41451(16) 0.3766(6) 0.0329(9) Uani 1 1 d . . .
O2 O 0.1011(4) 0.30601(19) 0.3261(7) 0.0481(11) Uani 1 1 d . . .
O3 O 0.8102(5) 0.1323(2) 0.6188(7) 0.0493(11) Uani 1 1 d . . .
O4 O 0.9307(6) 0.1672(2) 0.4183(8) 0.0581(13) Uani 1 1 d . . .
N1 N 0.2917(5) 0.47337(19) 0.5802(7) 0.0303(10) Uani 1 1 d . . .
N2 N 0.3089(4) 0.35944(18) 0.3480(6) 0.0262(9) Uani 1 1 d . . .
N3 N 0.8309(6) 0.1694(2) 0.5075(8) 0.0445(13) Uani 1 1 d . . .
C1 C 0.2681(6) 0.4960(2) 0.7398(9) 0.0336(12) Uani 1 1 d . . .
H1 H 0.3421 0.5208 0.8105 0.040 Uiso 1 1 calc R . .
C2 C 0.1397(6) 0.4850(2) 0.8073(9) 0.0335(12) Uani 1 1 d . . .
H2 H 0.1265 0.5019 0.9215 0.040 Uiso 1 1 calc R . .
C3 C 0.0337(6) 0.4495(3) 0.7065(9) 0.0397(14) Uani 1 1 d . . .
H3 H -0.0558 0.4419 0.7481 0.048 Uiso 1 1 calc R . .
C4 C 0.0575(6) 0.4247(3) 0.5433(9) 0.0353(12) Uani 1 1 d . . .
H4 H -0.0143 0.3991 0.4734 0.042 Uiso 1 1 calc R . .
C5 C 0.1869(5) 0.4376(2) 0.4824(8) 0.0280(11) Uani 1 1 d . . .
C6 C 0.2135(5) 0.4110(2) 0.3053(8) 0.0300(11) Uani 1 1 d . . .
H6A H 0.1154 0.4008 0.2208 0.036 Uiso 1 1 calc R . .
H6B H 0.2635 0.4385 0.2373 0.036 Uiso 1 1 calc R . .
C7 C 0.2370(6) 0.3080(2) 0.3502(8) 0.0335(12) Uani 1 1 d . . .
C8 C 0.3328(6) 0.2568(2) 0.3786(8) 0.0330(12) Uani 1 1 d . . .
C9 C 0.2627(7) 0.2051(3) 0.3676(9) 0.0383(13) Uani 1 1 d . . .
H9 H 0.1560 0.2027 0.3434 0.046 Uiso 1 1 calc R . .
C10 C 0.3498(8) 0.1565(3) 0.3922(9) 0.0452(15) Uani 1 1 d . . .
H10 H 0.3015 0.1208 0.3815 0.054 Uiso 1 1 calc R . .
C11 C 0.5019(7) 0.1590(2) 0.4313(8) 0.0385(13) Uani 1 1 d . . .
H11 H 0.5590 0.1251 0.4498 0.046 Uiso 1 1 calc R . .
C12 C 0.5778(7) 0.2122(3) 0.4449(8) 0.0359(12) Uani 1 1 d . . .
C13 C 0.7355(7) 0.2202(3) 0.4811(8) 0.0357(12) Uani 1 1 d . . .
C14 C 0.8032(6) 0.2713(3) 0.4921(8) 0.0391(13) Uani 1 1 d . . .
H14 H 0.9098 0.2742 0.5171 0.047 Uiso 1 1 calc R . .
C15 C 0.7115(6) 0.3211(3) 0.4654(8) 0.0358(13) Uani 1 1 d . . .
H15 H 0.7570 0.3573 0.4761 0.043 Uiso 1 1 calc R . .
C16 C 0.5582(6) 0.3159(2) 0.4246(7) 0.0309(12) Uani 1 1 d . . .
C17 C 0.4644(6) 0.3677(2) 0.3837(7) 0.0285(11) Uani 1 1 d . . .
C18 C 0.4902(6) 0.2623(2) 0.4157(7) 0.0313(11) Uani 1 1 d . . .

loop_
_atom_site_aniso_label
_atom_site_aniso_U_11
_atom_site_aniso_U_22
_atom_site_aniso_U_33
_atom_site_aniso_U_23
_atom_site_aniso_U_13
_atom_site_aniso_U_12
Co1 0.0269(7) 0.0307(7) 0.0425(8) -0.0007(6) 0.0077(5) -0.0037(5)
Cl1 0.0330(7) 0.0389(8) 0.0477(8) 0.0058(6) 0.0053(6) -0.0057(5)
O1 0.0267(18) 0.026(2) 0.046(2) -0.0089(16) 0.0081(15) -0.0043(14)
O2 0.030(2) 0.040(2) 0.071(3) 0.010(2) 0.0044(19) -0.0084(17)
O3 0.043(2) 0.043(3) 0.061(3) 0.008(2) 0.009(2) 0.0104(19)
O4 0.052(3) 0.059(3) 0.069(3) 0.000(3) 0.025(2) 0.015(2)
N1 0.026(2) 0.025(2) 0.040(2) -0.0020(19) 0.0077(18) -0.0049(17)
N2 0.024(2) 0.023(2) 0.030(2) -0.0002(17) 0.0035(16) 0.0009(16)
N3 0.041(3) 0.046(3) 0.046(3) -0.003(3) 0.007(2) 0.010(2)
C1 0.031(3) 0.029(3) 0.043(3) -0.005(2) 0.012(2) -0.004(2)
C2 0.030(3) 0.028(3) 0.044(3) 0.002(2) 0.012(2) 0.007(2)
C3 0.021(2) 0.042(3) 0.057(4) 0.009(3) 0.011(2) 0.002(2)
C4 0.021(2) 0.039(3) 0.045(3) 0.001(3) 0.006(2) -0.005(2)
C5 0.019(2) 0.024(3) 0.039(3) 0.002(2) 0.0028(19) 0.0059(18)
C6 0.023(2) 0.026(3) 0.039(3) 0.000(2) 0.001(2) 0.0030(19)
C7 0.037(3) 0.030(3) 0.031(3) 0.005(2) 0.004(2) 0.000(2)
C8 0.042(3) 0.028(3) 0.029(3) 0.000(2) 0.007(2) -0.002(2)
C9 0.043(3) 0.030(3) 0.038(3) 0.001(2) 0.001(2) -0.005(2)
C10 0.052(4) 0.032(3) 0.047(4) -0.003(3) 0.003(3) -0.009(3)
C11 0.055(4) 0.025(3) 0.035(3) -0.003(2) 0.009(3) 0.004(2)
C12 0.040(3) 0.040(3) 0.027(3) -0.003(2) 0.006(2) 0.003(2)
C13 0.041(3) 0.039(3) 0.028(3) 0.001(2) 0.009(2) 0.011(2)
C14 0.027(3) 0.052(4) 0.038(3) 0.000(3) 0.009(2) 0.006(2)
C15 0.031(3) 0.041(3) 0.036(3) 0.000(2) 0.010(2) 0.003(2)
C16 0.030(3) 0.041(3) 0.021(2) -0.002(2) 0.0056(19) 0.008(2)
C17 0.025(2) 0.034(3) 0.025(2) -0.005(2) 0.0040(19) 0.004(2)
C18 0.044(3) 0.029(3) 0.019(2) -0.002(2) 0.003(2) 0.007(2)

loop_
_atom_type_symbol
_atom_type_description
_atom_type_scat_dispersion_real
_atom_type_scat_dispersion_imag
_atom_type_scat_source
C C 0.0181 0.0091 'International Tables Vol C Tables 4.2.6.8 and 6.1.1.4'
H H 0.0000 0.0000 'International Tables Vol C Tables 4.2.6.8 and 6.1.1.4'
Cl Cl 0.3639 0.7018 'International Tables Vol C Tables 4.2.6.8 and 6.1.1.4'
Co Co -2.3653 3.6143 'International Tables Vol C Tables 4.2.6.8 and 6.1.1.4'
N N 0.0311 0.0180 'International Tables Vol C Tables 4.2.6.8 and 6.1.1.4'
O O 0.0492 0.0322 'International Tables Vol C Tables 4.2.6.8 and 6.1.1.4'

loop_
_geom_angle_atom_site_label_1
_geom_angle_atom_site_label_2
_geom_angle_atom_site_label_3
_geom_angle
_geom_angle_site_symmetry_1
_geom_angle_site_symmetry_3
Cl1 Co1 Cl1 180.0 . 3_666
O1 Co1 Cl1 95.53(11) . 3_666
O1 Co1 Cl1 95.53(11) 3_666 .
O1 Co1 Cl1 84.47(11) 3_666 3_666
O1 Co1 Cl1 84.47(11) . .
O1 Co1 O1 180.00(18) 3_666 .
N1 Co1 Cl1 90.04(13) . .
N1 Co1 Cl1 89.96(13) . 3_666
N1 Co1 Cl1 89.96(13) 3_666 .
N1 Co1 Cl1 90.04(13) 3_666 3_666
N1 Co1 O1 89.40(14) . .
N1 Co1 O1 90.60(14) 3_666 .
N1 Co1 O1 90.60(14) . 3_666
N1 Co1 O1 89.40(14) 3_666 3_666
N1 Co1 N1 180.0 3_666 .
C17 O1 Co1 138.2(3) . .
C1 N1 Co1 115.6(3) . .
C1 N1 C5 118.1(4) . .
C5 N1 Co1 126.3(4) . .
C7 N2 C6 117.9(4) . .
C7 N2 C17 125.7(4) . .
C17 N2 C6 116.3(4) . .
O3 N3 C13 119.5(5) . .
O4 N3 O3 123.5(5) . .
O4 N3 C13 116.9(5) . .
N1 C1 H1 118.6 . .
N1 C1 C2 122.9(5) . .
C2 C1 H1 118.6 . .
C1 C2 H2 120.7 . .
C3 C2 C1 118.7(6) . .
C3 C2 H2 120.7 . .
C2 C3 H3 120.3 . .
C2 C3 C4 119.4(5) . .
C4 C3 H3 120.3 . .
C3 C4 H4 120.3 . .
C3 C4 C5 119.4(5) . .
C5 C4 H4 120.3 . .
N1 C5 C4 121.6(5) . .
N1 C5 C6 118.7(4) . .
C4 C5 C6 119.7(5) . .
N2 C6 C5 111.8(4) . .
N2 C6 H6A 109.3 . .
N2 C6 H6B 109.3 . .
C5 C6 H6A 109.3 . .
C5 C6 H6B 109.3 . .
H6A C6 H6B 107.9 . .
O2 C7 N2 120.2(5) . .
O2 C7 C8 122.6(5) . .
N2 C7 C8 117.2(5) . .
C9 C8 C7 118.1(5) . .
C9 C8 C18 122.3(5) . .
C18 C8 C7 119.6(5) . .
C8 C9 H9 120.4 . .
C8 C9 C10 119.3(6) . .
C10 C9 H9 120.4 . .
C9 C10 H10 119.3 . .
C11 C10 C9 121.3(6) . .
C11 C10 H10 119.3 . .
C10 C11 H11 119.7 . .
C10 C11 C12 120.6(6) . .
C12 C11 H11 119.7 . .
C13 C12 C11 125.8(6) . .
C13 C12 C18 115.4(6) . .
C18 C12 C11 118.7(5) . .
C12 C13 N3 117.4(6) . .
C14 C13 N3 118.5(5) . .
C14 C13 C12 124.1(5) . .
C13 C14 H14 120.4 . .
C13 C14 C15 119.1(5) . .
C15 C14 H14 120.4 . .
C14 C15 H15 120.3 . .
C16 C15 C14 119.4(6) . .
C16 C15 H15 120.3 . .
C15 C16 C17 118.9(5) . .
C15 C16 C18 120.5(5) . .
C18 C16 C17 120.6(5) . .
O1 C17 N2 121.1(5) . .
O1 C17 C16 123.1(5) . .
N2 C17 C16 115.8(5) . .
C8 C18 C12 117.7(5) . .
C8 C18 C16 120.8(5) . .
C16 C18 C12 121.4(5) . .

loop_
_geom_bond_atom_site_label_1
_geom_bond_atom_site_label_2
_geom_bond_distance
_geom_bond_site_symmetry_2
Co1 Cl1 2.3455(14) .
Co1 Cl1 2.3455(14) 3_666
Co1 O1 2.236(4) .
Co1 O1 2.236(4) 3_666
Co1 N1 2.202(4) .
Co1 N1 2.202(4) 3_666
O1 C17 1.217(7) .
O2 C7 1.211(7) .
O3 N3 1.237(7) .
O4 N3 1.232(7) .
N1 C1 1.335(7) .
N1 C5 1.349(7) .
N2 C6 1.491(6) .
N2 C7 1.388(7) .
N2 C17 1.395(6) .
N3 C13 1.471(7) .
C1 H1 0.9500 .
C1 C2 1.392(8) .
C2 H2 0.9500 .
C2 C3 1.359(9) .
C3 H3 0.9500 .
C3 C4 1.380(9) .
C4 H4 0.9500 .
C4 C5 1.386(7) .
C5 C6 1.497(7) .
C6 H6A 0.9900 .
C6 H6B 0.9900 .
C7 C8 1.482(8) .
C8 C9 1.376(8) .
C8 C18 1.404(8) .
C9 H9 0.9500 .
C9 C10 1.388(9) .
C10 H10 0.9500 .
C10 C11 1.352(9) .
C11 H11 0.9500 .
C11 C12 1.432(9) .
C12 C13 1.414(9) .
C12 C18 1.421(8) .
C13 C14 1.355(9) .
C14 H14 0.9500 .
C14 C15 1.434(8) .
C15 H15 0.9500 .
C15 C16 1.366(8) .
C16 C17 1.486(7) .
C16 C18 1.410(8) .

loop_
_geom_torsion_atom_site_label_1
_geom_torsion_atom_site_label_2
_geom_torsion_atom_site_label_3
_geom_torsion_atom_site_label_4
_geom_torsion
Co1 O1 C17 N2 52.6(8)
Co1 O1 C17 C16 -129.2(5)
Co1 N1 C1 C2 178.0(4)
Co1 N1 C5 C4 -178.3(4)
Co1 N1 C5 C6 2.4(7)
O2 C7 C8 C9 3.3(9)
O2 C7 C8 C18 -176.6(5)
O3 N3 C13 C12 -49.4(8)
O3 N3 C13 C14 130.9(6)
O4 N3 C13 C12 132.2(6)
O4 N3 C13 C14 -47.6(8)
N1 C1 C2 C3 0.1(9)
N1 C5 C6 N2 84.4(6)
N2 C7 C8 C9 -175.4(5)
N2 C7 C8 C18 4.7(8)
N3 C13 C14 C15 179.6(5)
C1 N1 C5 C4 0.5(8)
C1 N1 C5 C6 -178.7(5)
C1 C2 C3 C4 1.3(9)
C2 C3 C4 C5 -1.8(9)
C3 C4 C5 N1 0.8(9)
C3 C4 C5 C6 -179.9(5)
C4 C5 C6 N2 -94.9(6)
C5 N1 C1 C2 -1.0(8)
C6 N2 C7 O2 -3.2(8)
C6 N2 C7 C8 175.6(5)
C6 N2 C17 O1 -1.2(7)
C6 N2 C17 C16 -179.5(4)
C7 N2 C6 C5 91.3(5)
C7 N2 C17 O1 179.2(5)
C7 N2 C17 C16 0.9(7)
C7 C8 C9 C10 179.5(5)
C7 C8 C18 C12 179.1(5)
C7 C8 C18 C16 -0.6(8)
C8 C9 C10 C11 1.6(10)
C9 C8 C18 C12 -0.8(8)
C9 C8 C18 C16 179.5(5)
C9 C10 C11 C12 -1.1(10)
C10 C11 C12 C13 -178.7(6)
C10 C11 C12 C18 -0.3(9)
C11 C12 C13 N3 -0.1(8)
C11 C12 C13 C14 179.7(6)
C11 C12 C18 C8 1.3(8)
C11 C12 C18 C16 -179.1(5)
C12 C13 C14 C15 -0.1(9)
C13 C12 C18 C8 179.8(5)
C13 C12 C18 C16 -0.5(7)
C13 C14 C15 C16 -1.8(8)
C14 C15 C16 C17 -175.7(5)
C14 C15 C16 C18 2.4(8)
C15 C16 C17 O1 3.3(8)
C15 C16 C17 N2 -178.4(5)
C15 C16 C18 C8 178.4(5)
C15 C16 C18 C12 -1.3(8)
C17 N2 C6 C5 -88.3(5)
C17 N2 C7 O2 176.4(5)
C17 N2 C7 C8 -4.9(8)
C17 C16 C18 C8 -3.6(7)
C17 C16 C18 C12 176.8(5)
C18 C8 C9 C10 -0.6(9)
C18 C12 C13 N3 -178.5(5)
C18 C12 C13 C14 1.2(8)
C18 C16 C17 O1 -174.8(5)
C18 C16 C17 N2 3.5(7)
